data_4088214
loop_
_publ_author_name
'Kinzhalov, Mikhail A.'
'Timofeeva, Svetlana A.'
'Luzyanin, Konstantin V.'
'Boyarskiy, Vadim P.'
'Yakimanskiy, Anton A.'
'Haukka, Matti'
'Kukushkin, Vadim Yu.'

_publ_section_title
;
 Palladium(II)-Mediated Addition of Benzenediamines to Isocyanides:
 Generation of Three Types of Diaminocarbene Ligands Depending on the
 Isomeric Structure of the Nucleophile
;
_journal_issue 2
_journal_name_full Organometallics
_journal_page_first 218
_journal_paper_doi 10.1021/acs.organomet.5b00936
_journal_volume 35
_journal_year 2016
_chemical_formula_moiety 'C24 H24 Cl3 N4 Pd, C H2 Cl2, Cl'
_chemical_formula_sum 'C25 H26 Cl6 N4 Pd'
_chemical_formula_weight 701.60
_space_group_IT_number 2
_space_group_name_Hall '-P 1'
_space_group_name_H-M_alt 'P -1'
_symmetry_cell_setting triclinic
_symmetry_space_group_name_Hall '-P 1'
_symmetry_space_group_name_H-M 'P -1'
_atom_sites_solution_hydrogens geom
_atom_sites_solution_primary direct
_atom_sites_solution_secondary difmap
_audit_creation_method SHELXL-97
_cell_angle_alpha 88.356(2)
_cell_angle_beta 84.728(2)
_cell_angle_gamma 69.2340(10)
_cell_formula_units_Z 2
_cell_length_a 9.7816(3)
_cell_length_b 11.4718(4)
_cell_length_c 13.8868(5)
_cell_measurement_reflns_used 8059
_cell_measurement_temperature 120(2)
_cell_measurement_theta_max 29.52
_cell_measurement_theta_min 2.37
_cell_volume 1450.87(9)
_computing_cell_refinement 'SAINT (Bruker AXS, 2009)'
_computing_data_collection 'APEX2 (Bruker AXS, 2010)'
_computing_data_reduction 'SAINT (Bruker AXS, 2009)'
_computing_molecular_graphics 'CrystaMaker (CrystalMaker Software ltd., 2011)'
_computing_publication_material 'SHELXL-97 (Sheldrick, 2008)'
_computing_structure_refinement 'SHELXL-97 (Sheldrick, 2008)'
_computing_structure_solution 'SUPERFLIP (Palatinus & Chapuis, 2007)'
_diffrn_ambient_temperature 120(2)
_diffrn_detector_area_resol_mean 16
_diffrn_measured_fraction_theta_full 0.977
_diffrn_measured_fraction_theta_max 0.977
_diffrn_measurement_device '62mm x 62mm CCD camera on \k-goniostat'
_diffrn_measurement_device_type 'Bruker KAPPA APEX II CCD'
_diffrn_measurement_method '\f scans and \w scans with \k offset'
_diffrn_radiation_monochromator 'horizontally mounted graphite crystal'
_diffrn_radiation_source 'fine-focus sealed tube'
_diffrn_radiation_type MoK\a
_diffrn_radiation_wavelength 0.71073
_diffrn_reflns_av_R_equivalents 0.0343
_diffrn_reflns_av_sigmaI/netI 0.0459
_diffrn_reflns_limit_h_max 12
_diffrn_reflns_limit_h_min -12
_diffrn_reflns_limit_k_max 13
_diffrn_reflns_limit_k_min -15
_diffrn_reflns_limit_l_max 18
_diffrn_reflns_limit_l_min -17
_diffrn_reflns_number 24453
_diffrn_reflns_theta_full 28.00
_diffrn_reflns_theta_max 28.00
_diffrn_reflns_theta_min 1.90
_exptl_absorpt_coefficient_mu 1.214
_exptl_absorpt_correction_T_max 0.8601
_exptl_absorpt_correction_T_min 0.7470
_exptl_absorpt_correction_type multi-scan
_exptl_absorpt_process_details 'SADABS (Sheldrick, 2008)'
_exptl_crystal_colour colourless
_exptl_crystal_density_diffrn 1.606
_exptl_crystal_density_method 'not measured'
_exptl_crystal_description block
_exptl_crystal_F_000 704
_exptl_crystal_size_max 0.25
_exptl_crystal_size_mid 0.15
_exptl_crystal_size_min 0.13
_refine_diff_density_max 0.832
_refine_diff_density_min -0.728
_refine_diff_density_rms 0.099
_refine_ls_extinction_method none
_refine_ls_goodness_of_fit_ref 1.031
_refine_ls_hydrogen_treatment constr
_refine_ls_matrix_type full
_refine_ls_number_parameters 337
_refine_ls_number_reflns 6841
_refine_ls_number_restraints 2
_refine_ls_restrained_S_all 1.033
_refine_ls_R_factor_all 0.0508
_refine_ls_R_factor_gt 0.0352
_refine_ls_shift/su_max 0.001
_refine_ls_shift/su_mean 0.000
_refine_ls_structure_factor_coef Fsqd
_refine_ls_weighting_details 'calc w=1/[\s^2^(Fo^2^)+(0.0319P)^2^+1.4584P] where P=(Fo^2^+2Fc^2^)/3'
_refine_ls_weighting_scheme calc
_refine_ls_wR_factor_gt 0.0728
_refine_ls_wR_factor_ref 0.0785
_reflns_number_gt 5591
_reflns_number_total 6841
_reflns_threshold_expression >2sigma(I)
_cod_data_source_file om5b00936_si_004.cif
_cod_data_source_block km352
_cod_database_code 4088214

loop_
_symmetry_equiv_pos_as_xyz
'x, y, z'
'-x, -y, -z'

loop_
_atom_site_label
_atom_site_type_symbol
_atom_site_fract_x
_atom_site_fract_y
_atom_site_fract_z
_atom_site_U_iso_or_equiv
_atom_site_adp_type
_atom_site_occupancy
_atom_site_symmetry_multiplicity
_atom_site_calc_flag
_atom_site_refinement_flags
_atom_site_disorder_assembly
_atom_site_disorder_group
Pd1 Pd 0.72024(2) 0.28143(2) 0.359060(15) 0.01322(6) Uani 1 1 d . . .
Cl1 Cl 0.50861(7) 0.46094(7) 0.36191(5) 0.02136(16) Uani 1 1 d . . .
Cl2 Cl 0.63654(16) 0.04864(14) 0.43284(10) 0.0332(4) Uani 0.763(4) 1 d PD A 1
Cl3 Cl 0.61514(11) 0.13991(10) 0.00670(7) 0.0483(3) Uani 1 1 d . . .
Cl4 Cl 0.26808(7) 0.89277(7) 0.33584(5) 0.02081(16) Uani 1 1 d . . .
Cl5 Cl 0.35607(9) 0.24851(8) 0.25124(7) 0.0380(2) Uani 1 1 d . . .
Cl6 Cl 0.12095(12) 0.23629(10) 0.14052(8) 0.0540(3) Uani 1 1 d . . .
N1 N 0.9262(2) 0.0239(2) 0.31642(17) 0.0171(5) Uani 1 1 d . . .
H1 H 1.0161 -0.0305 0.3170 0.021 Uiso 1 1 calc R . .
N2 N 1.0102(2) 0.1358(2) 0.40972(17) 0.0180(5) Uani 1 1 d . . .
H2 H 1.0928 0.0715 0.4015 0.022 Uiso 1 1 calc R . .
N3 N 0.7405(2) 0.3049(2) 0.50313(16) 0.0148(5) Uani 1 1 d . . .
H3A H 0.6672 0.3768 0.5255 0.018 Uiso 1 1 calc R . .
H3B H 0.7279 0.2393 0.5377 0.018 Uiso 1 1 calc R . .
N4 N 0.7033(3) 0.2943(2) 0.13846(17) 0.0197(5) Uani 1 1 d . . .
C1 C 0.9002(3) 0.1323(3) 0.3614(2) 0.0156(6) Uani 1 1 d . . .
C2 C 0.8280(3) -0.0149(3) 0.2679(2) 0.0198(6) Uani 1 1 d . A .
C3 C 0.6938(3) -0.0133(3) 0.3130(3) 0.0267(7) Uani 1 1 d D . .
C4 C 0.6088(4) -0.0651(3) 0.2672(4) 0.0481(12) Uani 1 1 d . A .
H4 H 0.5170 -0.0629 0.2979 0.058 Uiso 1 1 calc R . .
C5 C 0.6562(5) -0.1191(4) 0.1784(4) 0.0586(14) Uani 1 1 d . . .
H5 H 0.5978 -0.1551 0.1476 0.070 Uiso 1 1 calc R A .
C6 C 0.7881(5) -0.1218(3) 0.1334(3) 0.0485(11) Uani 1 1 d . A .
H6 H 0.8201 -0.1604 0.0717 0.058 Uiso 1 1 calc R . .
C7 C 0.8767(3) -0.0689(3) 0.1762(2) 0.0292(7) Uani 1 1 d D . .
C8 C 1.0141(9) -0.0743(10) 0.1289(7) 0.0393(14) Uani 0.763(4) 1 d PD A 1
H8A H 1.0163 0.0103 0.1217 0.059 Uiso 0.763(4) 1 calc PR A 1
H8B H 1.0274 -0.1127 0.0650 0.059 Uiso 0.763(4) 1 calc PR A 1
H8C H 1.0934 -0.1241 0.1675 0.059 Uiso 0.763(4) 1 calc PR A 1
C9 C 1.0098(3) 0.2308(3) 0.4729(2) 0.0163(6) Uani 1 1 d . . .
C10 C 1.1445(3) 0.2377(3) 0.4903(2) 0.0186(6) Uani 1 1 d . . .
H10 H 1.2312 0.1836 0.4559 0.022 Uiso 1 1 calc R . .
C11 C 1.1555(3) 0.3213(3) 0.5566(2) 0.0189(6) Uani 1 1 d . . .
C12 C 1.3047(3) 0.3259(3) 0.5722(2) 0.0275(7) Uani 1 1 d . . .
H12A H 1.3814 0.2567 0.5373 0.041 Uiso 1 1 calc R . .
H12B H 1.3186 0.3189 0.6414 0.041 Uiso 1 1 calc R . .
H12C H 1.3107 0.4052 0.5479 0.041 Uiso 1 1 calc R . .
C13 C 1.0267(3) 0.4018(3) 0.6062(2) 0.0195(6) Uani 1 1 d . . .
C14 C 1.0322(3) 0.4913(3) 0.6813(2) 0.0281(7) Uani 1 1 d . . .
H14A H 1.0783 0.4446 0.7371 0.042 Uiso 1 1 calc R . .
H14B H 0.9322 0.5466 0.7019 0.042 Uiso 1 1 calc R . .
H14C H 1.0895 0.5410 0.6538 0.042 Uiso 1 1 calc R . .
C15 C 0.8918(3) 0.3966(3) 0.5857(2) 0.0182(6) Uani 1 1 d . . .
H15 H 0.8042 0.4531 0.6176 0.022 Uiso 1 1 calc R . .
C16 C 0.8818(3) 0.3121(3) 0.5206(2) 0.0157(6) Uani 1 1 d . . .
C17 C 0.7138(3) 0.2763(3) 0.2200(2) 0.0183(6) Uani 1 1 d . . .
C18 C 0.6905(3) 0.3379(3) 0.0435(2) 0.0202(6) Uani 1 1 d . . .
C19 C 0.6470(3) 0.2757(3) -0.0252(2) 0.0236(7) Uani 1 1 d . . .
C20 C 0.6349(4) 0.3205(4) -0.1189(2) 0.0330(8) Uani 1 1 d . . .
H20 H 0.6064 0.2783 -0.1668 0.040 Uiso 1 1 calc R . .
C21 C 0.6649(4) 0.4274(4) -0.1418(2) 0.0382(9) Uani 1 1 d . . .
H21 H 0.6563 0.4589 -0.2059 0.046 Uiso 1 1 calc R . .
C22 C 0.7070(4) 0.4887(4) -0.0733(3) 0.0406(9) Uani 1 1 d . . .
H22 H 0.7272 0.5619 -0.0911 0.049 Uiso 1 1 calc R . .
C23 C 0.7209(4) 0.4464(3) 0.0212(2) 0.0285(7) Uani 1 1 d . . .
C24 C 0.7719(4) 0.5156(3) 0.0983(2) 0.0278(7) Uani 1 1 d . . .
H24A H 0.7036 0.5309 0.1567 0.042 Uiso 1 1 calc R . .
H24B H 0.7736 0.5953 0.0719 0.042 Uiso 1 1 calc R . .
H24C H 0.8706 0.4639 0.1146 0.042 Uiso 1 1 calc R . .
C25 C 0.2893(4) 0.1521(3) 0.1870(3) 0.0420(9) Uani 1 1 d . . .
H25A H 0.3625 0.1109 0.1330 0.050 Uiso 1 1 calc R . .
H25B H 0.2766 0.0862 0.2306 0.050 Uiso 1 1 calc R . .
Cl2A Cl 1.0499(7) -0.0513(7) 0.1163(5) 0.0393(14) Uani 0.237(4) 1 d PD A 2
C8A C 0.630(3) 0.030(2) 0.4033(13) 0.0332(4) Uani 0.237(4) 1 d PD A 2
H8AA H 0.7064 0.0173 0.4475 0.050 Uiso 0.237(4) 1 calc PR A 2
H8AB H 0.5652 -0.0148 0.4271 0.050 Uiso 0.237(4) 1 calc PR A 2
H8AC H 0.5724 0.1195 0.3996 0.050 Uiso 0.237(4) 1 calc PR A 2

loop_
_atom_site_aniso_label
_atom_site_aniso_U_11
_atom_site_aniso_U_22
_atom_site_aniso_U_33
_atom_site_aniso_U_23
_atom_site_aniso_U_13
_atom_site_aniso_U_12
Pd1 0.01392(10) 0.01503(12) 0.00968(11) -0.00063(8) -0.00171(7) -0.00365(8)
Cl1 0.0205(3) 0.0204(4) 0.0172(4) -0.0031(3) -0.0058(3) 0.0014(3)
Cl2 0.0292(6) 0.0240(8) 0.0406(9) 0.0032(6) 0.0160(6) -0.0073(5)
Cl3 0.0593(6) 0.0575(7) 0.0402(6) -0.0080(5) -0.0031(5) -0.0353(5)
Cl4 0.0168(3) 0.0203(4) 0.0224(4) 0.0031(3) 0.0002(3) -0.0037(3)
Cl5 0.0350(4) 0.0353(5) 0.0394(5) 0.0092(4) -0.0039(4) -0.0077(4)
Cl6 0.0527(6) 0.0427(6) 0.0636(7) -0.0083(5) -0.0182(5) -0.0093(5)
N1 0.0135(11) 0.0172(13) 0.0186(13) -0.0041(10) -0.0011(9) -0.0025(9)
N2 0.0146(11) 0.0179(13) 0.0180(13) -0.0042(10) -0.0036(9) -0.0005(10)
N3 0.0157(11) 0.0142(12) 0.0125(12) -0.0002(9) -0.0011(9) -0.0029(9)
N4 0.0205(12) 0.0234(14) 0.0128(13) -0.0030(10) -0.0015(10) -0.0045(10)
C1 0.0154(12) 0.0198(15) 0.0113(14) 0.0008(11) 0.0009(10) -0.0062(11)
C2 0.0177(13) 0.0134(15) 0.0283(17) 0.0017(13) -0.0065(12) -0.0046(11)
C3 0.0174(14) 0.0170(16) 0.045(2) 0.0068(14) -0.0044(14) -0.0050(12)
C4 0.0260(18) 0.024(2) 0.102(4) 0.016(2) -0.026(2) -0.0144(15)
C5 0.056(3) 0.027(2) 0.105(4) 0.001(2) -0.053(3) -0.0169(19)
C6 0.059(3) 0.029(2) 0.058(3) -0.0137(19) -0.035(2) -0.0070(18)
C7 0.0289(16) 0.0239(18) 0.0314(19) -0.0072(14) -0.0076(14) -0.0033(14)
C8 0.031(3) 0.058(3) 0.025(2) -0.0134(19) 0.0104(19) -0.0131(18)
C9 0.0197(13) 0.0162(15) 0.0120(14) 0.0011(11) -0.0028(11) -0.0050(11)
C10 0.0167(13) 0.0190(15) 0.0174(15) 0.0017(12) -0.0024(11) -0.0028(12)
C11 0.0212(14) 0.0191(16) 0.0182(16) 0.0045(12) -0.0076(12) -0.0084(12)
C12 0.0250(15) 0.0275(18) 0.0324(19) -0.0013(14) -0.0097(14) -0.0105(14)
C13 0.0270(15) 0.0155(15) 0.0166(15) 0.0008(12) -0.0056(12) -0.0075(12)
C14 0.0313(16) 0.0274(18) 0.0269(18) -0.0065(14) -0.0076(14) -0.0103(14)
C15 0.0203(13) 0.0160(15) 0.0144(15) -0.0003(12) -0.0028(11) -0.0012(12)
C16 0.0174(13) 0.0177(15) 0.0119(14) 0.0042(11) -0.0044(11) -0.0056(11)
C17 0.0158(13) 0.0174(15) 0.0202(17) -0.0027(12) -0.0028(11) -0.0035(11)
C18 0.0217(14) 0.0235(16) 0.0105(14) 0.0000(12) -0.0014(11) -0.0018(12)
C19 0.0232(14) 0.0286(18) 0.0176(16) -0.0026(13) -0.0025(12) -0.0070(13)
C20 0.0301(17) 0.048(2) 0.0153(17) -0.0068(15) -0.0056(13) -0.0049(16)
C21 0.043(2) 0.047(2) 0.0173(18) 0.0098(16) -0.0069(15) -0.0061(18)
C22 0.053(2) 0.037(2) 0.031(2) 0.0164(17) -0.0114(17) -0.0139(18)
C23 0.0344(17) 0.0269(18) 0.0230(18) 0.0022(14) -0.0114(14) -0.0072(14)
C24 0.051(2) 0.0120(15) 0.0191(17) 0.0040(13) -0.0146(15) -0.0068(14)
C25 0.042(2) 0.029(2) 0.053(3) 0.0103(18) -0.0006(18) -0.0114(17)
Cl2A 0.031(3) 0.058(3) 0.025(2) -0.0134(19) 0.0104(19) -0.0131(18)
C8A 0.0292(6) 0.0240(8) 0.0406(9) 0.0032(6) 0.0160(6) -0.0073(5)

loop_
_atom_type_symbol
_atom_type_description
_atom_type_scat_dispersion_real
_atom_type_scat_dispersion_imag
_atom_type_scat_source
C C 0.0033 0.0016 'International Tables Vol C Tables 4.2.6.8 and 6.1.1.4'
H H 0.0000 0.0000 'International Tables Vol C Tables 4.2.6.8 and 6.1.1.4'
Cl Cl 0.1484 0.1585 'International Tables Vol C Tables 4.2.6.8 and 6.1.1.4'
N N 0.0061 0.0033 'International Tables Vol C Tables 4.2.6.8 and 6.1.1.4'
Pd Pd -0.9988 1.0072 'International Tables Vol C Tables 4.2.6.8 and 6.1.1.4'

loop_
_geom_angle_atom_site_label_1
_geom_angle_atom_site_label_2
_geom_angle_atom_site_label_3
_geom_angle
_geom_angle_publ_flag
C17 Pd1 C1 94.32(11) yes
C17 Pd1 N3 172.13(10) ?
C1 Pd1 N3 86.80(10) yes
C17 Pd1 Cl1 87.70(8) ?
C1 Pd1 Cl1 177.80(8) ?
N3 Pd1 Cl1 91.08(6) ?
C1 N1 C2 128.6(2) ?
C1 N1 H1 115.7 ?
C2 N1 H1 115.7 ?
C1 N2 C9 127.6(2) ?
C1 N2 H2 116.2 ?
C9 N2 H2 116.2 ?
C16 N3 Pd1 113.24(16) ?
C16 N3 H3A 108.9 ?
Pd1 N3 H3A 108.9 ?
C16 N3 H3B 108.9 ?
Pd1 N3 H3B 108.9 ?
H3A N3 H3B 107.7 ?
C17 N4 C18 169.4(3) ?
N2 C1 N1 114.4(2) yes
N2 C1 Pd1 119.6(2) ?
N1 C1 Pd1 125.99(19) ?
C3 C2 C7 119.9(3) ?
C3 C2 N1 122.0(3) ?
C7 C2 N1 117.7(2) ?
C8A C3 C4 111.0(11) ?
C8A C3 C2 128.8(11) ?
C4 C3 C2 120.2(3) ?
C4 C3 Cl2 120.1(3) ?
C2 C3 Cl2 119.7(2) ?
C5 C4 C3 120.3(4) ?
C5 C4 H4 119.9 ?
C3 C4 H4 119.9 ?
C4 C5 C6 120.2(3) ?
C4 C5 H5 119.9 ?
C6 C5 H5 119.9 ?
C5 C6 C7 121.5(4) ?
C5 C6 H6 119.2 ?
C7 C6 H6 119.2 ?
C2 C7 C6 117.9(3) ?
C2 C7 C8 121.4(5) ?
C6 C7 C8 120.6(5) ?
C2 C7 Cl2A 116.4(3) ?
C6 C7 Cl2A 125.5(4) ?
C7 C8 H8A 109.5 ?
C7 C8 H8B 109.5 ?
C7 C8 H8C 109.5 ?
C10 C9 C16 119.6(3) ?
C10 C9 N2 117.8(2) ?
C16 C9 N2 122.6(2) ?
C11 C10 C9 121.7(3) ?
C11 C10 H10 119.1 ?
C9 C10 H10 119.1 ?
C10 C11 C13 118.8(2) ?
C10 C11 C12 119.7(3) ?
C13 C11 C12 121.6(3) ?
C11 C12 H12A 109.5 ?
C11 C12 H12B 109.5 ?
H12A C12 H12B 109.5 ?
C11 C12 H12C 109.5 ?
H12A C12 H12C 109.5 ?
H12B C12 H12C 109.5 ?
C15 C13 C11 118.9(3) ?
C15 C13 C14 119.9(3) ?
C11 C13 C14 121.2(3) ?
C13 C14 H14A 109.5 ?
C13 C14 H14B 109.5 ?
H14A C14 H14B 109.5 ?
C13 C14 H14C 109.5 ?
H14A C14 H14C 109.5 ?
H14B C14 H14C 109.5 ?
C16 C15 C13 122.0(3) ?
C16 C15 H15 119.0 ?
C13 C15 H15 119.0 ?
C15 C16 C9 119.0(2) ?
C15 C16 N3 121.1(2) ?
C9 C16 N3 119.9(2) ?
N4 C17 Pd1 168.7(3) ?
C19 C18 N4 120.5(3) ?
C19 C18 C23 121.8(3) ?
N4 C18 C23 117.7(3) ?
C20 C19 C18 119.6(3) ?
C20 C19 Cl3 120.9(3) ?
C18 C19 Cl3 119.4(2) ?
C21 C20 C19 119.1(3) ?
C21 C20 H20 120.5 ?
C19 C20 H20 120.5 ?
C22 C21 C20 120.9(3) ?
C22 C21 H21 119.6 ?
C20 C21 H21 119.6 ?
C21 C22 C23 121.7(3) ?
C21 C22 H22 119.1 ?
C23 C22 H22 119.1 ?
C22 C23 C18 116.9(3) ?
C22 C23 C24 121.3(3) ?
C18 C23 C24 121.8(3) ?
C23 C24 H24A 109.5 ?
C23 C24 H24B 109.5 ?
H24A C24 H24B 109.5 ?
C23 C24 H24C 109.5 ?
H24A C24 H24C 109.5 ?
H24B C24 H24C 109.5 ?
Cl6 C25 Cl5 112.2(2) ?
Cl6 C25 H25A 109.2 ?
Cl5 C25 H25A 109.2 ?
Cl6 C25 H25B 109.2 ?
Cl5 C25 H25B 109.2 ?
H25A C25 H25B 107.9 ?
C3 C8A H8AA 109.5 ?
C3 C8A H8AB 109.5 ?
H8AA C8A H8AB 109.5 ?
C3 C8A H8AC 109.5 ?
H8AA C8A H8AC 109.5 ?
H8AB C8A H8AC 109.5 ?

loop_
_geom_bond_atom_site_label_1
_geom_bond_atom_site_label_2
_geom_bond_distance
_geom_bond_publ_flag
Pd1 C17 1.942(3) yes
Pd1 C1 1.974(3) yes
Pd1 N3 2.063(2) yes
Pd1 Cl1 2.3439(7) yes
Cl2 C3 1.790(4) ?
Cl3 C19 1.732(3) ?
Cl5 C25 1.767(4) ?
Cl6 C25 1.758(4) ?
N1 C1 1.339(3) yes
N1 C2 1.419(3) yes
N1 H1 0.8800 ?
N2 C1 1.332(3) yes
N2 C9 1.418(3) yes
N2 H2 0.8800 ?
N3 C16 1.456(3) ?
N3 H3A 0.9200 ?
N3 H3B 0.9200 ?
N4 C17 1.152(4) ?
N4 C18 1.397(4) ?
C2 C3 1.396(4) ?
C2 C7 1.399(4) ?
C3 C8A 1.372(15) ?
C3 C4 1.384(5) ?
C4 C5 1.362(6) ?
C4 H4 0.9500 ?
C5 C6 1.371(6) ?
C5 H5 0.9500 ?
C6 C7 1.401(4) ?
C6 H6 0.9500 ?
C7 C8 1.423(7) ?
C7 Cl2A 1.892(6) ?
C8 H8A 0.9800 ?
C8 H8B 0.9800 ?
C8 H8C 0.9800 ?
C9 C10 1.390(4) ?
C9 C16 1.390(4) ?
C10 C11 1.386(4) ?
C10 H10 0.9500 ?
C11 C13 1.402(4) ?
C11 C12 1.515(4) ?
C12 H12A 0.9800 ?
C12 H12B 0.9800 ?
C12 H12C 0.9800 ?
C13 C15 1.397(4) ?
C13 C14 1.501(4) ?
C14 H14A 0.9800 ?
C14 H14B 0.9800 ?
C14 H14C 0.9800 ?
C15 C16 1.379(4) ?
C15 H15 0.9500 ?
C18 C19 1.389(4) ?
C18 C23 1.399(4) ?
C19 C20 1.386(4) ?
C20 C21 1.380(5) ?
C20 H20 0.9500 ?
C21 C22 1.373(5) ?
C21 H21 0.9500 ?
C22 C23 1.388(5) ?
C22 H22 0.9500 ?
C23 C24 1.567(4) ?
C24 H24A 0.9800 ?
C24 H24B 0.9800 ?
C24 H24C 0.9800 ?
C25 H25A 0.9900 ?
C25 H25B 0.9900 ?
C8A H8AA 0.9800 ?
C8A H8AB 0.9800 ?
C8A H8AC 0.9800 ?

loop_
_geom_hbond_atom_site_label_D
_geom_hbond_atom_site_label_H
_geom_hbond_atom_site_label_A
_geom_hbond_distance_DH
_geom_hbond_distance_HA
_geom_hbond_distance_DA
_geom_hbond_angle_DHA
_geom_hbond_site_symmetry_A
_geom_hbond_publ_flag
N1 H1 Cl4 0.88 2.34 3.177(2) 158.5 1_645 yes
N2 H2 Cl4 0.88 2.30 3.145(2) 160.1 1_645 yes
N3 H3A Cl1 0.92 2.50 3.387(2) 161.2 2_666 yes
N3 H3B Cl4 0.92 2.28 3.156(2) 158.9 2_666 yes
